data_4509946
loop_
_publ_author_name
'El Bakkali, H.'
'Casti\~neiras, A.'
'Garc\'ia-Santos, I.'
'Gonz\'alez-P\'erez, J. M.'
'Nicl\'os-Guti\'errez, J.'

_publ_section_title
;
 Metallo-Supramolecular Structures by Self-Assembly through Weak
 Interactions in Mixed Ligand Metal Complexes of Adenine and Malonate
;
_journal_issue 1
_journal_name_full 'Crystal Growth &amp; Design'
_journal_page_first 249
_journal_paper_doi 10.1021/cg401455c
_journal_volume 14
_journal_year 2014
_chemical_formula_moiety 'C8 H9 Cu N5 O5'
_chemical_formula_sum 'C8 H9 Cu N5 O5'
_chemical_formula_weight 318.74
_chemical_name_systematic
;
 ?
;
_space_group_crystal_system monoclinic
_space_group_IT_number 14
_space_group_name_Hall '-P 2ybc'
_space_group_name_H-M_alt 'P 1 21/c 1'
_symmetry_space_group_name_Hall '-P 2ybc'
_symmetry_space_group_name_H-M 'P 1 21/c 1'
_atom_sites_solution_hydrogens difmap
_atom_sites_solution_primary direct
_atom_sites_solution_secondary difmap
_audit_creation_method SHELXL-2013
_cell_angle_alpha 90
_cell_angle_beta 106.032(3)
_cell_angle_gamma 90
_cell_formula_units_Z 4
_cell_length_a 9.7930(5)
_cell_length_b 14.4770(7)
_cell_length_c 7.6369(4)
_cell_measurement_reflns_used 1913
_cell_measurement_temperature 100(2)
_cell_measurement_theta_max 27.855
_cell_measurement_theta_min 2.81
_cell_volume 1040.60(9)
_computing_cell_refinement 'APEX2 Software (Bruker, 2010)'
_computing_data_collection 'APEX2 Software (Bruker, 2010)'
_computing_data_reduction 'APEX2 Software (Bruker, 2010)'
_computing_molecular_graphics 'PLATON (Spek, 2009)'
_computing_publication_material 'SHELXL-2013 (Sheldrick, 2013)'
_computing_structure_refinement 'SHELXL-2013 (Sheldrick, 2013)'
_computing_structure_solution 'SHELXS-97 (Sheldrick, 2008)'
_diffrn_ambient_temperature 100(2)
_diffrn_measured_fraction_theta_full 0.999
_diffrn_measured_fraction_theta_max 1.000
_diffrn_measurement_device_type 'Bruker X8 KappaAPEXII'
_diffrn_measurement_method 'omega and phi scans'
_diffrn_radiation_type MoK\a
_diffrn_radiation_wavelength 0.71073
_diffrn_reflns_av_R_equivalents 0.0318
_diffrn_reflns_av_unetI/netI 0.0203
_diffrn_reflns_Laue_measured_fraction_full 0.999
_diffrn_reflns_Laue_measured_fraction_max 1.000
_diffrn_reflns_limit_h_max 12
_diffrn_reflns_limit_h_min -12
_diffrn_reflns_limit_k_max 19
_diffrn_reflns_limit_k_min 0
_diffrn_reflns_limit_l_max 10
_diffrn_reflns_limit_l_min 0
_diffrn_reflns_number 37590
_diffrn_reflns_point_group_measured_fraction_full 0.999
_diffrn_reflns_point_group_measured_fraction_max 1.000
_diffrn_reflns_theta_full 25.242
_diffrn_reflns_theta_max 27.878
_diffrn_reflns_theta_min 2.164
_diffrn_source 'fine-focus sealed tube'
_exptl_absorpt_coefficient_mu 2.129
_exptl_absorpt_correction_T_max 1.000
_exptl_absorpt_correction_T_min 0.862
_exptl_absorpt_correction_type multi-scan
_exptl_absorpt_process_details SADABS
_exptl_crystal_colour Blue
_exptl_crystal_density_diffrn 2.035
_exptl_crystal_description needle
_exptl_crystal_F_000 644
_exptl_crystal_size_max 0.150
_exptl_crystal_size_mid 0.080
_exptl_crystal_size_min 0.050
_refine_diff_density_max 0.468
_refine_diff_density_min -0.383
_refine_diff_density_rms 0.079
_refine_ls_extinction_method none
_refine_ls_goodness_of_fit_ref 1.061
_refine_ls_hydrogen_treatment mixed
_refine_ls_matrix_type full
_refine_ls_number_parameters 187
_refine_ls_number_reflns 2472
_refine_ls_number_restraints 0
_refine_ls_restrained_S_all 1.061
_refine_ls_R_factor_all 0.0313
_refine_ls_R_factor_gt 0.0252
_refine_ls_shift/su_max 0.000
_refine_ls_shift/su_mean 0.000
_refine_ls_structure_factor_coef Fsqd
_refine_ls_weighting_details 'w=1/[\s^2^(Fo^2^)+(0.0222P)^2^+1.5534P] where P=(Fo^2^+2Fc^2^)/3'
_refine_ls_weighting_scheme calc
_refine_ls_wR_factor_gt 0.0581
_refine_ls_wR_factor_ref 0.0599
_reflns_Friedel_coverage 0.000
_reflns_number_gt 2216
_reflns_number_total 2472
_reflns_threshold_expression 'I > 2\s(I)'
_cod_data_source_file cg401455c_si_003.cif
_cod_data_source_block 07jnac397
_cod_database_code 4509946
_shelx_space_group_comment
;
The symmetry employed for this shelxl refinement is uniquely defined
by the following loop, which should always be used as a source of
symmetry information in preference to the above space-group names.
They are only intended as comments.
;
_shelx_estimated_absorpt_t_min 0.741
_shelx_estimated_absorpt_t_max 0.901

loop_
_space_group_symop_operation_xyz
'x, y, z'
'-x, y+1/2, -z+1/2'
'-x, -y, -z'
'x, -y-1/2, z-1/2'

loop_
_atom_site_label
_atom_site_type_symbol
_atom_site_fract_x
_atom_site_fract_y
_atom_site_fract_z
_atom_site_U_iso_or_equiv
_atom_site_adp_type
_atom_site_occupancy
_atom_site_site_symmetry_order
_atom_site_calc_flag
_atom_site_refinement_flags_posn
_atom_site_refinement_flags_adp
Cu1 Cu 0.10652(2) -0.01367(2) -0.13625(3) 0.00793(8) Uani 1 1 d . .
O1 O 0.02925(15) 0.09618(10) -0.0474(2) 0.0105(3) Uani 1 1 d . .
H1A H -0.024(3) 0.1288(18) -0.108(4) 0.016 Uiso 1 1 d . U
H1B H 0.088(3) 0.1220(18) 0.017(4) 0.016 Uiso 1 1 d . U
O11 O 0.17384(14) -0.13057(9) -0.19206(18) 0.0115(3) Uani 1 1 d . .
O12 O 0.13845(15) -0.27505(9) -0.28097(19) 0.0148(3) Uani 1 1 d . .
O21 O -0.06497(14) -0.01576(9) -0.33655(18) 0.0103(3) Uani 1 1 d . .
O22 O -0.21095(14) -0.06609(10) -0.59332(19) 0.0150(3) Uani 1 1 d . .
N1 N 0.47786(17) 0.21103(11) 0.3962(2) 0.0117(3) Uani 1 1 d . .
N3 N 0.27086(17) 0.15864(11) 0.1658(2) 0.0106(3) Uani 1 1 d . .
N7 N 0.50878(17) -0.02775(11) 0.2329(2) 0.0094(3) Uani 1 1 d . .
H7 H 0.584(3) -0.0531(17) 0.275(3) 0.011 Uiso 1 1 d . U
N9 N 0.29087(16) 0.00173(11) 0.0581(2) 0.0085(3) Uani 1 1 d . .
N10 N 0.67559(18) 0.11888(13) 0.5107(2) 0.0109(3) Uani 1 1 d . .
H10A H 0.711(3) 0.1618(18) 0.572(3) 0.013 Uiso 1 1 d . U
H10B H 0.720(3) 0.0716(18) 0.506(3) 0.013 Uiso 1 1 d . U
C2 C 0.3469(2) 0.21984(14) 0.2839(3) 0.0122(4) Uani 1 1 d . .
H2 H 0.3018 0.2775 0.2889 0.015 Uiso 1 1 calc R U
C4 C 0.34124(19) 0.07840(13) 0.1642(2) 0.0086(4) Uani 1 1 d . .
C5 C 0.47684(19) 0.06136(13) 0.2735(2) 0.0085(4) Uani 1 1 d . .
C6 C 0.5476(2) 0.13041(13) 0.3959(2) 0.0097(4) Uani 1 1 d . .
C8 C 0.39555(19) -0.06043(14) 0.1056(2) 0.0094(4) Uani 1 1 d . .
H8 H 0.3904 -0.1207 0.0552 0.011 Uiso 1 1 calc R U
C11 C 0.10254(19) -0.19210(13) -0.2958(3) 0.0091(4) Uani 1 1 d . .
C12 C -0.0268(2) -0.16776(14) -0.4513(3) 0.0123(4) Uani 1 1 d . .
H12A H 0.0030 -0.1719 -0.5649 0.015 Uiso 1 1 calc R U
H12B H -0.0973 -0.2175 -0.4573 0.015 Uiso 1 1 calc R U
C13 C -0.10505(19) -0.07745(13) -0.4589(3) 0.0095(4) Uani 1 1 d . .

loop_
_atom_site_aniso_label
_atom_site_aniso_U_11
_atom_site_aniso_U_22
_atom_site_aniso_U_33
_atom_site_aniso_U_23
_atom_site_aniso_U_13
_atom_site_aniso_U_12
Cu1 0.00683(12) 0.00629(12) 0.00875(12) -0.00136(9) -0.00109(8) 0.00084(8)
O1 0.0091(7) 0.0078(7) 0.0115(7) -0.0001(5) -0.0025(5) 0.0018(5)
O11 0.0094(6) 0.0101(7) 0.0122(6) -0.0039(5) -0.0016(5) 0.0005(5)
O12 0.0150(7) 0.0067(7) 0.0168(7) -0.0003(5) -0.0052(6) 0.0017(5)
O21 0.0099(6) 0.0086(7) 0.0106(6) -0.0010(5) -0.0003(5) 0.0008(5)
O22 0.0101(7) 0.0128(7) 0.0166(7) -0.0010(6) -0.0054(6) 0.0019(5)
N1 0.0109(8) 0.0103(8) 0.0121(8) -0.0018(6) 0.0000(6) -0.0004(6)
N3 0.0092(7) 0.0079(8) 0.0131(8) -0.0001(6) 0.0000(6) 0.0007(6)
N7 0.0063(7) 0.0099(8) 0.0107(8) 0.0001(6) 0.0004(6) 0.0023(6)
N9 0.0089(7) 0.0072(8) 0.0085(7) -0.0013(6) 0.0009(6) -0.0003(6)
N10 0.0101(8) 0.0082(9) 0.0115(8) -0.0031(6) -0.0016(6) 0.0000(6)
C2 0.0114(9) 0.0091(9) 0.0149(9) -0.0015(7) 0.0017(7) 0.0003(7)
C4 0.0078(8) 0.0095(9) 0.0083(8) -0.0003(7) 0.0017(7) -0.0018(7)
C5 0.0077(9) 0.0103(9) 0.0077(8) 0.0006(7) 0.0024(7) 0.0000(7)
C6 0.0095(9) 0.0122(10) 0.0075(8) 0.0006(7) 0.0026(7) -0.0017(7)
C8 0.0096(9) 0.0105(10) 0.0080(9) -0.0011(7) 0.0020(7) -0.0009(7)
C11 0.0074(8) 0.0107(10) 0.0091(8) -0.0006(7) 0.0020(7) 0.0004(7)
C12 0.0127(9) 0.0092(9) 0.0116(9) -0.0021(7) -0.0026(7) 0.0011(7)
C13 0.0074(8) 0.0095(9) 0.0114(9) 0.0032(7) 0.0026(7) -0.0008(7)

loop_
_atom_type_symbol
_atom_type_description
_atom_type_scat_dispersion_real
_atom_type_scat_dispersion_imag
_atom_type_scat_source
C C 0.0033 0.0016 'International Tables Vol C Tables 4.2.6.8 and 6.1.1.4'
H H 0.0000 0.0000 'International Tables Vol C Tables 4.2.6.8 and 6.1.1.4'
Cu Cu 0.3201 1.2651 'International Tables Vol C Tables 4.2.6.8 and 6.1.1.4'
N N 0.0061 0.0033 'International Tables Vol C Tables 4.2.6.8 and 6.1.1.4'
O O 0.0106 0.0060 'International Tables Vol C Tables 4.2.6.8 and 6.1.1.4'

loop_
_geom_angle_atom_site_label_1
_geom_angle_atom_site_label_2
_geom_angle_atom_site_label_3
_geom_angle
_geom_angle_site_symmetry_1
_geom_angle_site_symmetry_3
_geom_angle_publ_flag
O11 Cu1 O21 95.03(6) . . y
O11 Cu1 O1 170.89(6) . . y
O21 Cu1 O1 87.29(6) . . y
O11 Cu1 N9 88.16(6) . . y
O21 Cu1 N9 173.31(6) . . y
O1 Cu1 N9 90.48(6) . . y
O11 Cu1 O1 88.37(5) . 3 y
O21 Cu1 O1 87.47(5) . 3 y
O1 Cu1 O1 82.93(6) . 3 y
N9 Cu1 O1 98.52(6) . 3 y
O11 Cu1 O22 88.96(5) . 3_554 y
O21 Cu1 O22 80.62(5) . 3_554 y
O1 Cu1 O22 100.11(5) . 3_554 y
N9 Cu1 O22 93.58(5) . 3_554 y
O1 Cu1 O22 167.52(4) 3 3_554 y
O11 Cu1 Cu1 123.81(4) . 3 ?
O21 Cu1 Cu1 86.54(4) . 3 ?
O1 Cu1 Cu1 47.44(4) . 3 ?
N9 Cu1 Cu1 96.59(5) . 3 ?
O1 Cu1 Cu1 35.49(3) 3 3 ?
O22 Cu1 Cu1 145.83(3) 3_554 3 ?
O11 Cu1 Cu1 83.91(4) . 3_554 ?
O21 Cu1 Cu1 34.97(4) . 3_554 ?
O1 Cu1 Cu1 102.77(4) . 3_554 ?
N9 Cu1 Cu1 140.15(5) . 3_554 ?
O1 Cu1 Cu1 120.13(3) 3 3_554 ?
O22 Cu1 Cu1 47.43(3) 3_554 3_554 ?
Cu1 Cu1 Cu1 120.119(11) 3 3_554 ?
Cu1 O1 O1 56.17(5) . 3 ?
Cu1 O1 H1A 123.8(19) . . ?
O1 O1 H1A 125.9(19) 3 . ?
Cu1 O1 H1B 110(2) . . ?
O1 O1 H1B 118(2) 3 . ?
H1A O1 H1B 111(3) . . ?
C11 O11 Cu1 126.82(12) . . ?
C13 O21 Cu1 127.98(12) . . ?
C2 N1 C6 118.45(17) . . ?
C2 N3 C4 112.70(16) . . ?
C8 N7 C5 107.35(16) . . ?
C8 N7 H7 127.5(17) . . ?
C5 N7 H7 125.1(17) . . ?
C8 N9 C4 104.98(15) . . ?
C8 N9 Cu1 126.28(13) . . ?
C4 N9 Cu1 128.67(13) . . ?
C6 N10 H10A 117.9(17) . . ?
C6 N10 H10B 119.6(17) . . ?
H10A N10 H10B 122(2) . . ?
N3 C2 N1 128.82(18) . . ?
N3 C2 H2 115.6 . . ?
N1 C2 H2 115.6 . . ?
N3 C4 C5 123.71(17) . . ?
N3 C4 N9 126.50(16) . . ?
C5 C4 N9 109.79(17) . . ?
C4 C5 N7 105.69(16) . . ?
C4 C5 C6 119.18(18) . . ?
N7 C5 C6 135.11(17) . . ?
N10 C6 N1 119.53(18) . . ?
N10 C6 C5 123.33(18) . . ?
N1 C6 C5 117.12(16) . . ?
N9 C8 N7 112.19(17) . . ?
N9 C8 H8 123.9 . . ?
N7 C8 H8 123.9 . . ?
O12 C11 O11 121.85(17) . . ?
O12 C11 C12 116.57(16) . . ?
O11 C11 C12 121.50(17) . . ?
C13 C12 C11 122.43(16) . . ?
C13 C12 H12A 106.7 . . ?
C11 C12 H12A 106.7 . . ?
C13 C12 H12B 106.7 . . ?
C11 C12 H12B 106.7 . . ?
H12A C12 H12B 106.6 . . ?
O22 C13 O21 121.79(18) . . ?
O22 C13 C12 116.27(17) . . ?
O21 C13 C12 121.93(16) . . ?

loop_
_geom_bond_atom_site_label_1
_geom_bond_atom_site_label_2
_geom_bond_distance
_geom_bond_site_symmetry_2
_geom_bond_publ_flag
Cu1 O11 1.9067(14) . y
Cu1 O21 1.9345(13) . y
Cu1 O1 1.9611(14) . y
Cu1 N9 2.0078(15) . y
Cu1 O1 2.4881(15) 3 y
Cu1 O22 2.7949(15) 3_554 y
Cu1 Cu1 3.3523(5) 3 y
Cu1 Cu1 5.3828(5) 3_554 y
O1 O1 2.972(3) 3 y
O1 H1A 0.76(3) . ?
O1 H1B 0.75(3) . ?
O11 C11 1.266(2) . ?
O12 C11 1.248(2) . ?
O21 C13 1.274(2) . ?
O22 C13 1.252(2) . ?
N1 C2 1.338(2) . ?
N1 C6 1.353(3) . ?
N3 C2 1.335(2) . ?
N3 C4 1.353(3) . ?
N7 C8 1.343(2) . ?
N7 C5 1.382(3) . ?
N7 H7 0.80(2) . ?
N9 C8 1.337(2) . ?
N9 C4 1.382(2) . ?
N10 C6 1.327(2) . ?
N10 H10A 0.80(3) . ?
N10 H10B 0.82(3) . ?
C2 H2 0.9500 . ?
C4 C5 1.382(2) . ?
C5 C6 1.413(3) . ?
C8 H8 0.9500 . ?
C11 C12 1.519(2) . ?
C12 C13 1.509(3) . ?
C12 H12A 0.9900 . ?
C12 H12B 0.9900 . ?

loop_
_geom_hbond_atom_site_label_D
_geom_hbond_atom_site_label_H
_geom_hbond_atom_site_label_A
_geom_hbond_distance_DH
_geom_hbond_distance_HA
_geom_hbond_distance_DA
_geom_hbond_angle_DHA
_geom_hbond_site_symmetry_A
O1 H1A O12 0.76(3) 1.84(3) 2.589(2) 168(3) 2_554
O1 H1B N3 0.75(3) 1.91(3) 2.634(2) 163(3) .
N7 H7 O22 0.80(2) 1.99(2) 2.755(2) 158(2) 1_656
N10 H10A O12 0.80(3) 2.06(3) 2.803(2) 154(2) 2_655
N10 H10B O21 0.82(3) 2.47(3) 3.159(2) 143(2) 1_656
N10 H10B O22 0.82(3) 2.30(3) 3.086(2) 162(2) 1_656
C12 H12A O12 0.99 2.51 3.449(3) 158.8 4
C12 H12B N3 0.99 2.67 3.543(2) 146.7 2_544

loop_
_geom_torsion_atom_site_label_1
_geom_torsion_atom_site_label_2
_geom_torsion_atom_site_label_3
_geom_torsion_atom_site_label_4
_geom_torsion
C4 N3 C2 N1 -0.5(3)
C6 N1 C2 N3 -0.1(3)
C2 N3 C4 C5 0.3(3)
C2 N3 C4 N9 179.52(18)
C8 N9 C4 N3 -178.76(19)
Cu1 N9 C4 N3 4.3(3)
C8 N9 C4 C5 0.5(2)
Cu1 N9 C4 C5 -176.36(13)
N3 C4 C5 N7 179.08(17)
N9 C4 C5 N7 -0.2(2)
N3 C4 C5 C6 0.5(3)
N9 C4 C5 C6 -178.81(17)
C8 N7 C5 C4 -0.1(2)
C8 N7 C5 C6 178.1(2)
C2 N1 C6 N10 -177.65(18)
C2 N1 C6 C5 1.0(3)
C4 C5 C6 N10 177.41(18)
N7 C5 C6 N10 -0.6(4)
C4 C5 C6 N1 -1.2(3)
N7 C5 C6 N1 -179.2(2)
C4 N9 C8 N7 -0.7(2)
Cu1 N9 C8 N7 176.35(13)
C5 N7 C8 N9 0.5(2)
Cu1 O11 C11 O12 -156.60(15)
Cu1 O11 C11 C12 26.8(3)
O12 C11 C12 C13 163.91(19)
O11 C11 C12 C13 -19.3(3)
Cu1 O21 C13 O22 -172.01(14)
Cu1 O21 C13 C12 7.3(3)
C11 C12 C13 O22 -179.25(18)
C11 C12 C13 O21 1.4(3)
